data_4107288
loop_
_publ_author_name
'Anette Yahav-Levi'
'Israel Goldberg'
'Arkadi Vigalok'
'Andrei N. Vedernikov'

_publ_section_title
;
 Competitive Aryl-Iodide vs Aryl-Aryl Reductive Elimination Reactions in
 Pt(IV) Complexes: Experimental and Theoretical Studies
;
_journal_name_full 'Journal of the American Chemical Society'
_journal_page_first 724
_journal_page_last 731
_journal_paper_doi 10.1021/ja077258a
_journal_volume 130
_journal_year 2008
_chemical_formula_moiety '3(C18 H24 F2 I2 P2 Pt)'
_chemical_formula_sum 'C54 H72 F6 I6 P6 Pt3'
_chemical_formula_weight 2367.61
_chemical_name_systematic
; 
 ? 
;
_space_group_IT_number 62
_symmetry_cell_setting orthorhombic
_symmetry_space_group_name_Hall '-P 2ac 2n'
_symmetry_space_group_name_H-M 'P n m a'
_atom_sites_solution_hydrogens geom
_atom_sites_solution_primary direct
_atom_sites_solution_secondary difmap
_audit_creation_method SHELXL-97
_cell_angle_alpha 90.00
_cell_angle_beta 90.00
_cell_angle_gamma 90.00
_cell_formula_units_Z 4
_cell_length_a 16.27190(10)
_cell_length_b 27.3060(3)
_cell_length_c 15.1544(4)
_cell_measurement_reflns_used 7497
_cell_measurement_temperature 110(2)
_cell_measurement_theta_max 28.28
_cell_measurement_theta_min 1.41
_cell_volume 6733.4(2)
_computing_cell_refinement Denzo
_computing_data_collection 'Collect, Nonius B.V.'
_computing_data_reduction 'Denzo & Scalepack'
_computing_structure_refinement 'SHELXL-97 (Sheldrick, 1997)'
_computing_structure_solution 'SHELXS-97 (Sheldrick, 1990)'
_diffrn_ambient_temperature 110(2)
_diffrn_detector_area_resol_mean 12.8
_diffrn_measured_fraction_theta_full 0.977
_diffrn_measured_fraction_theta_max 0.977
_diffrn_measurement_device_type 'Nonius KappaCCD'
_diffrn_measurement_method '1 deg. Phi & Omega scans'
_diffrn_radiation_monochromator graphite
_diffrn_radiation_source 'fine-focus sealed tube'
_diffrn_radiation_type MoK\a
_diffrn_radiation_wavelength 0.71073
_diffrn_reflns_av_R_equivalents 0.0340
_diffrn_reflns_av_sigmaI/netI 0.0311
_diffrn_reflns_limit_h_max 21
_diffrn_reflns_limit_h_min 0
_diffrn_reflns_limit_k_max 35
_diffrn_reflns_limit_k_min 0
_diffrn_reflns_limit_l_max 20
_diffrn_reflns_limit_l_min 0
_diffrn_reflns_number 43435
_diffrn_reflns_theta_full 28.20
_diffrn_reflns_theta_max 28.20
_diffrn_reflns_theta_min 2.61
_diffrn_standards_number 0
_exptl_absorpt_coefficient_mu 9.161
_exptl_absorpt_correction_T_max 0.4610
_exptl_absorpt_correction_T_min 0.1418
_exptl_absorpt_correction_type multi-scan
_exptl_absorpt_process_details 'Blessing, 1995'
_exptl_crystal_colour orange
_exptl_crystal_density_diffrn 2.336
_exptl_crystal_description prisms
_exptl_crystal_F_000 4368
_exptl_crystal_size_max 0.35
_exptl_crystal_size_mid 0.25
_exptl_crystal_size_min 0.10
_refine_diff_density_max 2.771
_refine_diff_density_min -2.612
_refine_diff_density_rms 0.219
_refine_ls_extinction_method none
_refine_ls_goodness_of_fit_ref 1.079
_refine_ls_hydrogen_treatment constr
_refine_ls_matrix_type full
_refine_ls_number_parameters 417
_refine_ls_number_reflns 8265
_refine_ls_number_restraints 0
_refine_ls_restrained_S_all 1.079
_refine_ls_R_factor_all 0.0485
_refine_ls_R_factor_gt 0.0389
_refine_ls_shift/su_max 0.001
_refine_ls_shift/su_mean 0.000
_refine_ls_structure_factor_coef Fsqd
_refine_ls_weighting_details 'calc w=1/[\s^2^(Fo^2^)+(0.0384P)^2^+62.2470P] where P=(Fo^2^+2Fc^2^)/3'
_refine_ls_weighting_scheme calc
_refine_ls_wR_factor_gt 0.0897
_refine_ls_wR_factor_ref 0.0952
_reflns_number_gt 7119
_reflns_number_total 8265
_reflns_threshold_expression >2sigma(I)
_cod_data_source_file ja077258asi20070919_042657.cif
_cod_data_source_block ar19
_cod_database_code 4107288

loop_
_symmetry_equiv_pos_as_xyz
'x, y, z'
'-x+1/2, -y, z+1/2'
'x+1/2, -y+1/2, -z+1/2'
'-x, y+1/2, -z'
'-x, -y, -z'
'x-1/2, y, -z-1/2'
'-x-1/2, y-1/2, z-1/2'
'x, -y-1/2, z'

loop_
_atom_site_label
_atom_site_type_symbol
_atom_site_fract_x
_atom_site_fract_y
_atom_site_fract_z
_atom_site_U_iso_or_equiv
_atom_site_adp_type
_atom_site_occupancy
_atom_site_symmetry_multiplicity
_atom_site_calc_flag
_atom_site_refinement_flags
_atom_site_disorder_group
Pt1 Pt 0.297950(14) 0.038171(9) 0.850254(16) 0.01911(7) Uani 1 1 d . .
Pt2 Pt 0.19155(2) 0.2500 0.49455(2) 0.02095(8) Uani 1 2 d S .
I1 I 0.24735(3) 0.084403(17) 0.70551(3) 0.02739(11) Uani 1 1 d . .
I2 I 0.34333(3) -0.007964(17) 0.99809(3) 0.02825(11) Uani 1 1 d . .
I3 I 0.19140(4) 0.34791(2) 0.49226(3) 0.04350(15) Uani 1 1 d . .
P1 P 0.39805(10) -0.00748(7) 0.77016(12) 0.0258(4) Uani 1 1 d . .
P2 P 0.40544(11) 0.09677(7) 0.86696(15) 0.0358(5) Uani 1 1 d . .
P3 P 0.23448(16) 0.2500 0.34393(15) 0.0255(5) Uani 1 2 d S .
P4 P 0.33413(14) 0.2500 0.52569(16) 0.0218(5) Uani 1 2 d S .
F1 F 0.0563(3) -0.13700(19) 0.7982(5) 0.072(2) Uani 1 1 d . .
F2 F 0.0480(4) 0.1687(2) 1.0570(4) 0.0752(19) Uani 1 1 d . .
F3 F 0.0874(4) 0.2500 0.8927(4) 0.0431(16) Uani 1 2 d S .
F4 F -0.1815(5) 0.2315(3) 0.3937(6) 0.045(3) Uani 0.50 1 d P .
C1 C 0.4966(4) 0.0213(3) 0.7960(6) 0.0409(19) Uani 1 1 d . .
H1A H 0.5146 0.0115 0.8558 0.049 Uiso 1 1 calc R .
H1B H 0.5388 0.0104 0.7532 0.049 Uiso 1 1 calc R .
C2 C 0.4870(5) 0.0775(3) 0.7915(6) 0.045(2) Uani 1 1 d . .
H2A H 0.4731 0.0875 0.7305 0.054 Uiso 1 1 calc R .
H2B H 0.5394 0.0934 0.8081 0.054 Uiso 1 1 calc R .
C3 C 0.4078(5) -0.0719(3) 0.7966(5) 0.0356(17) Uani 1 1 d . .
H3A H 0.4494 -0.0868 0.7583 0.053 Uiso 1 1 calc R .
H3B H 0.3549 -0.0883 0.7873 0.053 Uiso 1 1 calc R .
H3C H 0.4244 -0.0755 0.8584 0.053 Uiso 1 1 calc R .
C4 C 0.3977(5) -0.0070(3) 0.6500(5) 0.0395(19) Uani 1 1 d . .
H4A H 0.4462 -0.0244 0.6280 0.059 Uiso 1 1 calc R .
H4B H 0.3989 0.0270 0.6289 0.059 Uiso 1 1 calc R .
H4C H 0.3478 -0.0231 0.6283 0.059 Uiso 1 1 calc R .
C5 C 0.4596(5) 0.1016(3) 0.9719(6) 0.044(2) Uani 1 1 d . .
H5A H 0.5052 0.1248 0.9661 0.067 Uiso 1 1 calc R .
H5B H 0.4811 0.0694 0.9886 0.067 Uiso 1 1 calc R .
H5C H 0.4216 0.1132 1.0175 0.067 Uiso 1 1 calc R .
C6 C 0.3835(6) 0.1597(3) 0.8393(8) 0.069(4) Uani 1 1 d . .
H6A H 0.4327 0.1797 0.8492 0.104 Uiso 1 1 calc R .
H6B H 0.3386 0.1718 0.8766 0.104 Uiso 1 1 calc R .
H6C H 0.3673 0.1619 0.7771 0.104 Uiso 1 1 calc R .
C7 C 0.2097(4) -0.0166(2) 0.8305(4) 0.0230(13) Uani 1 1 d . .
C8 C 0.1605(4) -0.0340(3) 0.8999(5) 0.0289(15) Uani 1 1 d . .
H8 H 0.1627 -0.0180 0.9556 0.035 Uiso 1 1 calc R .
C9 C 0.1083(4) -0.0743(3) 0.8887(6) 0.043(2) Uani 1 1 d . .
H9 H 0.0758 -0.0861 0.9364 0.051 Uiso 1 1 calc R .
C10 C 0.1050(4) -0.0963(3) 0.8081(7) 0.044(2) Uani 1 1 d . .
C11 C 0.1486(5) -0.0802(3) 0.7380(6) 0.0401(19) Uani 1 1 d . .
H11 H 0.1437 -0.0958 0.6823 0.048 Uiso 1 1 calc R .
C12 C 0.2012(4) -0.0401(2) 0.7487(5) 0.0272(14) Uani 1 1 d . .
H12 H 0.2318 -0.0285 0.6996 0.033 Uiso 1 1 calc R .
C13 C 0.2129(4) 0.0798(2) 0.9225(4) 0.0241(13) Uani 1 1 d . .
C14 C 0.1313(4) 0.0843(3) 0.8974(5) 0.0298(15) Uani 1 1 d . .
H14 H 0.1128 0.0667 0.8471 0.036 Uiso 1 1 calc R .
C15 C 0.0755(5) 0.1135(3) 0.9428(5) 0.0400(18) Uani 1 1 d . .
H15 H 0.0198 0.1152 0.9246 0.048 Uiso 1 1 calc R .
C16 C 0.1021(6) 0.1394(3) 1.0136(6) 0.050(2) Uani 1 1 d . .
C17 C 0.1804(7) 0.1359(4) 1.0434(6) 0.060(3) Uani 1 1 d . .
H17 H 0.1974 0.1536 1.0943 0.072 Uiso 1 1 calc R .
C18 C 0.2356(6) 0.1060(3) 0.9979(5) 0.044(2) Uani 1 1 d . .
H18 H 0.2905 0.1034 1.0188 0.053 Uiso 1 1 calc R .
C19 C 0.3871(8) 0.2629(5) 0.4230(10) 0.033(4) Uani 0.50 1 d P 1
H19A H 0.3533 0.2785 0.3766 0.039 Uiso 0.50 1 calc PR 1
H19B H 0.4417 0.2785 0.4292 0.039 Uiso 0.50 1 calc PR 1
C19' C 0.3427(9) 0.2352(5) 0.3447(10) 0.040(4) Uani 0.50 1 d P 2
H19C H 0.3634 0.2195 0.3992 0.048 Uiso 0.50 1 calc PR 2
H19D H 0.3640 0.2195 0.2904 0.048 Uiso 0.50 1 calc PR 2
C20 C 0.3769(9) 0.2074(6) 0.6066(10) 0.034(3) Uiso 0.50 1 d P 1
H20A H 0.4370 0.2088 0.6045 0.050 Uiso 0.50 1 calc PR 1
H20B H 0.3586 0.1740 0.5928 0.050 Uiso 0.50 1 calc PR 1
H20C H 0.3579 0.2164 0.6657 0.050 Uiso 0.50 1 calc PR 1
C20' C 0.3807(9) 0.1923(5) 0.5590(10) 0.030(3) Uiso 0.50 1 d P 2
H20D H 0.4395 0.1972 0.5695 0.045 Uiso 0.50 1 calc PR 2
H20E H 0.3731 0.1680 0.5122 0.045 Uiso 0.50 1 calc PR 2
H20F H 0.3545 0.1806 0.6133 0.045 Uiso 0.50 1 calc PR 2
C21 C 0.2348(12) 0.1933(7) 0.2782(10) 0.039(4) Uani 0.50 1 d P 1
H21A H 0.2618 0.1994 0.2215 0.059 Uiso 0.50 1 calc PR 1
H21B H 0.1781 0.1826 0.2680 0.059 Uiso 0.50 1 calc PR 1
H21C H 0.2647 0.1677 0.3103 0.059 Uiso 0.50 1 calc PR 1
C21' C 0.1851(13) 0.2076(7) 0.2690(11) 0.047(5) Uani 0.50 1 d P 2
H21D H 0.1918 0.2191 0.2083 0.070 Uiso 0.50 1 calc PR 2
H21E H 0.1264 0.2054 0.2832 0.070 Uiso 0.50 1 calc PR 2
H21F H 0.2103 0.1751 0.2751 0.070 Uiso 0.50 1 calc PR 2
C22 C 0.1587(5) 0.2500 0.6294(5) 0.0222(18) Uani 1 2 d S .
C23 C 0.1046(8) 0.2894(5) 0.6634(9) 0.026(3) Uani 0.50 1 d P 1
H23 H 0.0851 0.3142 0.6247 0.031 Uiso 0.50 1 d PR 1
C24 C 0.0825(9) 0.2898(5) 0.7526(9) 0.033(3) Uani 0.50 1 d P 1
H24 H 0.0497 0.3152 0.7770 0.039 Uiso 0.50 1 d PR 1
C23' C 0.1886(8) 0.2193(5) 0.6878(8) 0.022(3) Uani 0.50 1 d P 2
H23' H 0.2280 0.1961 0.6680 0.026 Uiso 0.50 1 d PR 2
C24' C 0.1656(9) 0.2178(5) 0.7778(9) 0.028(3) Uani 0.50 1 d P 2
H24' H 0.1891 0.1946 0.8172 0.034 Uiso 0.50 1 d PR 2
C25 C 0.1120(7) 0.2500 0.8061(6) 0.035(2) Uani 1 2 d S .
C26 C 0.0672(6) 0.2500 0.4617(7) 0.057(4) Uani 1 2 d S .
C27 C 0.0062(8) 0.2336(5) 0.5058(9) 0.026(3) Uani 0.50 1 d P 1
H27 H 0.0189 0.2189 0.5610 0.031 Uiso 0.50 1 d PR 1
C28 C -0.0763(8) 0.2355(5) 0.4831(9) 0.034(4) Uani 0.50 1 d P 1
H28 H -0.1158 0.2161 0.5135 0.041 Uiso 0.50 1 d PR 1
C29 C -0.0997(8) 0.2659(5) 0.4147(9) 0.027(3) Uani 0.50 1 d P 1
C27' C 0.0391(8) 0.2103(5) 0.3923(8) 0.026(3) Uani 0.50 1 d P 2
H27' H 0.0784 0.1889 0.3666 0.032 Uiso 0.50 1 d PR 2
C28' C -0.0433(9) 0.2070(5) 0.3687(10) 0.033(3) Uani 0.50 1 d P 2
H28' H -0.0603 0.1865 0.3216 0.040 Uiso 0.50 1 d PR 2

loop_
_atom_site_aniso_label
_atom_site_aniso_U_11
_atom_site_aniso_U_22
_atom_site_aniso_U_33
_atom_site_aniso_U_23
_atom_site_aniso_U_13
_atom_site_aniso_U_12
Pt1 0.01564(11) 0.02046(13) 0.02121(13) 0.00551(9) -0.00202(8) 0.00066(9)
Pt2 0.01656(16) 0.03063(19) 0.01566(16) 0.000 0.00148(12) 0.000
I1 0.0224(2) 0.0326(2) 0.0272(2) 0.01343(17) -0.00227(16) 0.00170(17)
I2 0.0295(2) 0.0321(2) 0.0232(2) 0.00735(17) -0.00550(16) 0.00433(18)
I3 0.0708(4) 0.0321(3) 0.0275(2) 0.01045(19) 0.0143(2) 0.0278(3)
P1 0.0173(8) 0.0326(9) 0.0274(8) 0.009 0.0048(6) 0.003
P2 0.0228(9) 0.0268(10) 0.0577(13) 0.0144(9) -0.0144(8) -0.0045(7)
P3 0.0305(13) 0.0273(12) 0.0186(11) 0.000 0.0070(9) 0.000
P4 0.0165(10) 0.0210(11) 0.0280(12) 0.000 0.0021(9) 0.000
F1 0.036(3) 0.032(3) 0.149(6) 0.030(3) -0.036(3) -0.017(2)
F2 0.094(5) 0.068(4) 0.063(4) -0.019(3) 0.016(3) 0.045(4)
F3 0.047(4) 0.064(4) 0.019(3) 0.000 0.013(3) 0.000
F4 0.021(4) 0.066(7) 0.048(5) 0.003(4) -0.019(4) -0.011(4)
C1 0.017(3) 0.051(5) 0.054(5) 0.017(4) 0.005(3) 0.002(3)
C2 0.023(4) 0.050(5) 0.061(5) 0.030(4) 0.001(3) -0.005(3)
C3 0.031(4) 0.035(4) 0.041(4) 0.009(3) 0.007(3) 0.003(3)
C4 0.032(4) 0.058(5) 0.029(4) 0.010(3) 0.013(3) 0.013(4)
C5 0.035(4) 0.030(4) 0.068(6) 0.001(4) -0.025(4) -0.008(3)
C6 0.045(5) 0.029(5) 0.134(10) 0.033(5) -0.047(6) -0.013(4)
C7 0.011(3) 0.027(3) 0.031(3) 0.003(3) -0.001(2) -0.001(2)
C8 0.018(3) 0.037(4) 0.031(4) 0.013(3) 0.001(3) 0.004(3)
C9 0.018(3) 0.049(5) 0.062(5) 0.033(4) -0.003(3) -0.002(3)
C10 0.018(3) 0.028(4) 0.086(7) 0.014(4) -0.013(4) 0.000(3)
C11 0.026(4) 0.031(4) 0.063(5) -0.010(4) -0.013(4) 0.001(3)
C12 0.019(3) 0.024(3) 0.038(4) -0.003(3) 0.002(3) -0.002(3)
C13 0.030(3) 0.018(3) 0.025(3) 0.001(2) -0.003(3) 0.007(3)
C14 0.028(3) 0.035(4) 0.026(3) 0.003(3) 0.003(3) 0.006(3)
C15 0.045(5) 0.037(4) 0.038(4) 0.003(3) 0.005(3) 0.015(4)
C16 0.063(6) 0.046(5) 0.043(5) -0.012(4) 0.002(4) 0.026(5)
C17 0.077(7) 0.061(6) 0.042(5) -0.031(5) -0.012(5) 0.019(5)
C18 0.049(5) 0.040(5) 0.045(5) -0.012(4) -0.025(4) 0.011(4)
C19 0.022(6) 0.034(11) 0.042(7) -0.002(5) 0.005(5) -0.004(5)
C19' 0.036(7) 0.051(12) 0.032(7) -0.001(6) 0.015(6) 0.007(6)
C21 0.048(10) 0.052(11) 0.018(7) -0.002(6) 0.004(7) 0.007(9)
C21' 0.061(12) 0.053(12) 0.027(8) -0.014(8) -0.001(8) -0.029(10)
C22 0.017(4) 0.036(5) 0.014(4) 0.000 0.003(3) 0.000
C23 0.032(7) 0.020(6) 0.027(7) 0.005(5) 0.005(5) 0.007(5)
C24 0.039(8) 0.032(7) 0.026(7) 0.006(6) 0.002(6) 0.013(6)
C23' 0.022(6) 0.024(6) 0.020(6) 0.011(5) 0.002(5) 0.006(5)
C24' 0.040(8) 0.018(6) 0.027(7) 0.006(5) 0.000(6) 0.012(6)
C25 0.042(6) 0.047(6) 0.017(5) 0.000 0.001(4) 0.000
C26 0.015(5) 0.142(14) 0.015(5) 0.000 -0.005(4) 0.000
C27 0.024(6) 0.022(6) 0.032(7) 0.011(5) -0.001(5) 0.006(5)
C28 0.015(5) 0.053(12) 0.034(7) 0.005(6) 0.001(5) -0.007(5)
C29 0.020(6) 0.024(7) 0.037(7) -0.006(5) -0.014(5) 0.005(4)
C27' 0.032(7) 0.025(7) 0.022(6) 0.003(5) -0.010(5) 0.000(6)
C28' 0.040(8) 0.029(8) 0.031(7) -0.009(6) -0.014(6) 0.003(6)

loop_
_atom_type_symbol
_atom_type_description
_atom_type_scat_dispersion_real
_atom_type_scat_dispersion_imag
_atom_type_scat_source
C C 0.0033 0.0016 'International Tables Vol C Tables 4.2.6.8 and 6.1.1.4'
H H 0.0000 0.0000 'International Tables Vol C Tables 4.2.6.8 and 6.1.1.4'
P P 0.1023 0.0942 'International Tables Vol C Tables 4.2.6.8 and 6.1.1.4'
F F 0.0171 0.0103 'International Tables Vol C Tables 4.2.6.8 and 6.1.1.4'
I I -0.4742 1.8119 'International Tables Vol C Tables 4.2.6.8 and 6.1.1.4'
Pt Pt -1.7033 8.3905 'International Tables Vol C Tables 4.2.6.8 and 6.1.1.4'

loop_
_geom_angle_atom_site_label_1
_geom_angle_atom_site_label_2
_geom_angle_atom_site_label_3
_geom_angle
_geom_angle_site_symmetry_1
_geom_angle_site_symmetry_3
C7 Pt1 C13 90.5(3) . .
C7 Pt1 P2 175.76(19) . .
C13 Pt1 P2 93.7(2) . .
C7 Pt1 P1 91.28(18) . .
C13 Pt1 P1 178.12(19) . .
P2 Pt1 P1 84.48(7) . .
C7 Pt1 I1 90.49(18) . .
C13 Pt1 I1 88.25(17) . .
P2 Pt1 I1 89.78(5) . .
P1 Pt1 I1 92.28(4) . .
C7 Pt1 I2 88.45(18) . .
C13 Pt1 I2 89.99(17) . .
P2 Pt1 I2 91.41(5) . .
P1 Pt1 I2 89.51(4) . .
I1 Pt1 I2 177.937(17) . .
C26 Pt2 C22 89.2(4) . .
C26 Pt2 P4 177.7(3) . .
C22 Pt2 P4 93.1(2) . .
C26 Pt2 P3 93.2(3) . .
C22 Pt2 P3 177.6(2) . .
P4 Pt2 P3 84.49(9) . .
C26 Pt2 I3 89.770(16) . .
C22 Pt2 I3 90.705(12) . .
P4 Pt2 I3 90.201(16) . .
P3 Pt2 I3 89.305(12) . .
C26 Pt2 I3 89.769(16) . 8_565
C22 Pt2 I3 90.704(12) . 8_565
P4 Pt2 I3 90.202(15) . 8_565
P3 Pt2 I3 89.306(12) . 8_565
I3 Pt2 I3 178.51(3) . 8_565
C3 P1 C4 103.2(4) . .
C3 P1 C1 107.1(4) . .
C4 P1 C1 102.3(4) . .
C3 P1 Pt1 117.1(2) . .
C4 P1 Pt1 120.2(3) . .
C1 P1 Pt1 105.4(3) . .
C6 P2 C5 103.3(5) . .
C6 P2 C2 105.8(5) . .
C5 P2 C2 102.4(4) . .
C6 P2 Pt1 118.0(3) . .
C5 P2 Pt1 119.7(3) . .
C2 P2 Pt1 105.8(3) . .
C19' P3 C19' 25.8(10) . 8_565
C19' P3 C21' 125.4(8) . 8_565
C19' P3 C21' 107.1(9) 8_565 8_565
C19' P3 C21' 107.1(9) . .
C19' P3 C21' 125.4(8) 8_565 .
C21' P3 C21' 79.6(14) 8_565 .
C19' P3 C21 100.8(8) . 8_565
C19' P3 C21 79.2(8) 8_565 8_565
C21' P3 C21 28.8(8) 8_565 8_565
C21' P3 C21 101.6(9) . 8_565
C19' P3 C21 79.2(8) . .
C19' P3 C21 100.8(8) 8_565 .
C21' P3 C21 101.6(9) 8_565 .
C21' P3 C21 28.8(8) . .
C21 P3 C21 114.5(10) 8_565 .
C19' P3 Pt2 106.2(5) . .
C19' P3 Pt2 106.2(5) 8_565 .
C21' P3 Pt2 118.0(6) 8_565 .
C21' P3 Pt2 118.0(6) . .
C21 P3 Pt2 121.2(5) 8_565 .
C21 P3 Pt2 121.2(5) . .
C19 P4 C19 22.4(8) . 8_565
C19 P4 C20' 82.6(6) . 8_565
C19 P4 C20' 102.0(6) 8_565 8_565
C19 P4 C20' 102.0(6) . .
C19 P4 C20' 82.6(6) 8_565 .
C20' P4 C20' 120.0(9) 8_565 .
C19 P4 C20 105.7(7) . 8_565
C19 P4 C20 121.2(7) 8_565 8_565
C20' P4 C20 26.4(6) 8_565 8_565
C20' P4 C20 101.9(7) . 8_565
C19 P4 C20 121.2(7) . .
C19 P4 C20 105.7(7) 8_565 .
C20' P4 C20 101.9(7) 8_565 .
C20' P4 C20 26.4(6) . .
C20 P4 C20 79.1(10) 8_565 .
C19 P4 Pt2 107.1(5) . .
C19 P4 Pt2 107.1(5) 8_565 .
C20' P4 Pt2 117.6(5) 8_565 .
C20' P4 Pt2 117.6(5) . .
C20 P4 Pt2 120.4(5) 8_565 .
C20 P4 Pt2 120.4(5) . .
F4 F4 C29 87.0(7) 8_565 8_565
F4 F4 C29 55.5(5) 8_565 .
C29 F4 C29 31.5(9) 8_565 .
C2 C1 P1 109.2(5) . .
C2 C1 H1A 109.8 . .
P1 C1 H1A 109.8 . .
C2 C1 H1B 109.8 . .
P1 C1 H1B 109.8 . .
H1A C1 H1B 108.3 . .
C1 C2 P2 109.4(5) . .
C1 C2 H2A 109.8 . .
P2 C2 H2A 109.8 . .
C1 C2 H2B 109.8 . .
P2 C2 H2B 109.8 . .
H2A C2 H2B 108.2 . .
P1 C3 H3A 109.5 . .
P1 C3 H3B 109.5 . .
H3A C3 H3B 109.5 . .
P1 C3 H3C 109.5 . .
H3A C3 H3C 109.5 . .
H3B C3 H3C 109.5 . .
P1 C4 H4A 109.5 . .
P1 C4 H4B 109.5 . .
H4A C4 H4B 109.5 . .
P1 C4 H4C 109.5 . .
H4A C4 H4C 109.5 . .
H4B C4 H4C 109.5 . .
P2 C5 H5A 109.5 . .
P2 C5 H5B 109.5 . .
H5A C5 H5B 109.5 . .
P2 C5 H5C 109.5 . .
H5A C5 H5C 109.5 . .
H5B C5 H5C 109.5 . .
P2 C6 H6A 109.5 . .
P2 C6 H6B 109.5 . .
H6A C6 H6B 109.5 . .
P2 C6 H6C 109.5 . .
H6A C6 H6C 109.5 . .
H6B C6 H6C 109.5 . .
C12 C7 C8 116.8(6) . .
C12 C7 Pt1 121.4(5) . .
C8 C7 Pt1 121.6(5) . .
C9 C8 C7 121.4(7) . .
C9 C8 H8 119.3 . .
C7 C8 H8 119.3 . .
C10 C9 C8 118.6(7) . .
C10 C9 H9 120.7 . .
C8 C9 H9 120.7 . .
C11 C10 C9 122.7(7) . .
C11 C10 F1 118.8(9) . .
C9 C10 F1 118.5(8) . .
C10 C11 C12 119.1(8) . .
C10 C11 H11 120.5 . .
C12 C11 H11 120.5 . .
C7 C12 C11 121.4(7) . .
C7 C12 H12 119.3 . .
C11 C12 H12 119.3 . .
C14 C13 C18 115.5(7) . .
C14 C13 Pt1 122.5(5) . .
C18 C13 Pt1 122.0(5) . .
C13 C14 C15 122.7(7) . .
C13 C14 H14 118.6 . .
C15 C14 H14 118.6 . .
C16 C15 C14 118.9(8) . .
C16 C15 H15 120.6 . .
C14 C15 H15 120.6 . .
C15 C16 F2 119.0(9) . .
C15 C16 C17 121.9(8) . .
F2 C16 C17 119.2(8) . .
C16 C17 C18 118.7(8) . .
C16 C17 H17 120.7 . .
C18 C17 H17 120.7 . .
C13 C18 C17 122.3(8) . .
C13 C18 H18 118.9 . .
C17 C18 H18 118.9 . .
C19 C19 P4 78.8(4) 8_565 .
C19 C19 H19A 115.4 8_565 .
P4 C19 H19A 115.4 . .
C19 C19 H19B 115.4 8_565 .
P4 C19 H19B 115.4 . .
H19A C19 H19B 112.5 . .
C19' C19' P3 77.1(5) 8_565 .
C19' C19' H19C 115.7 8_565 .
P3 C19' H19C 115.7 . .
C19' C19' H19D 115.7 8_565 .
P3 C19' H19D 115.7 . .
H19C C19' H19D 112.7 . .
P4 C20 H20A 109.5 . .
P4 C20 H20B 109.5 . .
P4 C20 H20C 109.5 . .
P4 C20' H20D 109.5 . .
P4 C20' H20E 109.5 . .
H20D C20' H20E 109.5 . .
P4 C20' H20F 109.5 . .
H20D C20' H20F 109.5 . .
H20E C20' H20F 109.5 . .
P3 C21 H21A 109.5 . .
P3 C21 H21B 109.5 . .
P3 C21 H21C 109.5 . .
P3 C21' H21D 109.5 . .
P3 C21' H21E 109.5 . .
H21D C21' H21E 109.5 . .
P3 C21' H21F 109.5 . .
H21D C21' H21F 109.5 . .
H21E C21' H21F 109.5 . .
C23' C22 C23' 79.5(13) 8_565 .
C23' C22 C23 61.4(8) 8_565 .
C23' C22 C23 116.7(10) . .
C23' C22 C23 116.7(10) 8_565 8_565
C23' C22 C23 61.4(8) . 8_565
C23 C22 C23 93.1(11) . 8_565
C23' C22 Pt2 123.9(7) 8_565 .
C23' C22 Pt2 123.9(7) . .
C23 C22 Pt2 119.1(6) . .
C23 C22 Pt2 119.1(6) 8_565 .
C24 C23 C22 119.6(11) . .
C24 C23 H23 120.4 . .
C22 C23 H23 120.0 . .
C23 C24 C25 116.9(12) . .
C23 C24 H24 121.7 . .
C25 C24 H24 121.4 . .
C22 C23' C24' 124.8(12) . .
C22 C23' C23' 50.3(7) . 8_565
C24' C23' C23' 91.7(8) . 8_565
C22 C23' H23' 117.7 . .
C24' C23' H23' 117.5 . .
C23' C23' H23' 131.8 8_565 .
C25 C24' C23' 118.1(11) . .
C25 C24' C24' 47.9(7) . 8_565
C23' C24' C24' 88.3(8) . 8_565
C25 C24' H24' 120.7 . .
C23' C24' H24' 121.2 . .
C24' C24' H24' 131.9 8_565 .
C24' C25 C24' 84.3(14) 8_565 .
C24' C25 F3 120.4(8) 8_565 .
C24' C25 F3 120.4(8) . .
C24' C25 C24 62.1(9) 8_565 .
C24' C25 C24 123.1(11) . .
F3 C25 C24 116.2(8) . .
C24' C25 C24 123.1(11) 8_565 8_565
C24' C25 C24 62.1(9) . 8_565
F3 C25 C24 116.2(8) . 8_565
C24 C25 C24 98.1(14) . 8_565
C27 C26 C27 41.0(12) 8_565 .
C27 C26 C27' 83.3(9) 8_565 8_565
C27 C26 C27' 111.4(10) . 8_565
C27 C26 C27' 111.4(10) 8_565 .
C27 C26 C27' 83.3(9) . .
C27' C26 C27' 86.8(10) 8_565 .
C27 C26 Pt2 129.0(8) 8_565 .
C27 C26 Pt2 129.0(8) . .
C27' C26 Pt2 116.1(7) 8_565 .
C27' C26 Pt2 116.1(7) . .
C27 C27 C26 69.5(6) 8_565 .
C27 C27 C28 87.9(8) 8_565 .
C26 C27 C28 127.5(12) . .
C27 C27 C28 58.7(7) 8_565 8_565
C26 C27 C28 110.4(10) . 8_565
C28 C27 C28 29.3(11) . 8_565
C27 C27 H27 115.1 8_565 .
C26 C27 H27 116.1 . .
C28 C27 H27 116.4 . .
C28 C27 H27 125.9 8_565 .
C28 C28 C29 91.9(10) 8_565 8_565
C28 C28 C29 53.0(8) 8_565 .
C29 C28 C29 38.9(12) 8_565 .
C28 C28 C27 92.1(8) 8_565 .
C29 C28 C27 124.5(14) 8_565 .
C29 C28 C27 118.4(12) . .
C28 C28 C27 58.7(7) 8_565 8_565
C29 C28 C27 120.1(13) 8_565 8_565
C29 C28 C27 94.3(11) . 8_565
C27 C28 C27 33.4(10) . 8_565
C28 C28 H28 123.7 8_565 .
C29 C28 H28 101.7 8_565 .
C29 C28 H28 120.7 . .
C27 C28 H28 120.9 . .
C27 C28 H28 138.1 8_565 .
C29 C29 C28 88.1(10) 8_565 8_565
C29 C29 F4 93.0(7) 8_565 8_565
C28 C29 F4 123.7(14) 8_565 8_565
C29 C29 C28 53.0(8) 8_565 .
C28 C29 C28 35.0(14) 8_565 .
F4 C29 C28 118.3(12) 8_565 .
C29 C29 F4 55.5(5) 8_565 .
C28 C29 F4 116.0(13) 8_565 .
F4 C29 F4 37.5(8) 8_565 .
C28 C29 F4 91.4(10) . .
C28' C27' C26 119.6(12) . .
C28' C27' H27' 120.3 . .
C26 C27' H27' 120.1 . .
C27' C28' H28' 120.8 . .

loop_
_geom_bond_atom_site_label_1
_geom_bond_atom_site_label_2
_geom_bond_distance
_geom_bond_site_symmetry_2
Pt1 C7 2.095(6) .
Pt1 C13 2.098(6) .
Pt1 P2 2.3841(19) .
Pt1 P1 2.3834(18) .
Pt1 I1 2.6614(5) .
Pt1 I2 2.6742(5) .
Pt2 C26 2.084(10) .
Pt2 C22 2.113(8) .
Pt2 P4 2.367(2) .
Pt2 P3 2.387(2) .
Pt2 I3 2.6736(5) .
Pt2 I3 2.6738(5) 8_565
P1 C3 1.812(8) .
P1 C4 1.822(7) .
P1 C1 1.828(8) .
P2 C6 1.805(8) .
P2 C5 1.823(8) .
P2 C2 1.830(9) .
P3 C19' 1.806(15) .
P3 C19' 1.806(15) 8_565
P3 C21' 1.810(15) 8_565
P3 C21' 1.810(15) .
P3 C21 1.841(17) 8_565
P3 C21 1.841(17) .
P4 C19 1.813(14) .
P4 C19 1.813(14) 8_565
P4 C20' 1.820(14) 8_565
P4 C20' 1.820(14) .
P4 C20 1.828(15) 8_565
P4 C20 1.828(15) .
F1 C10 1.373(9) .
F2 C16 1.360(9) .
F3 C25 1.373(11) .
F4 F4 1.011(19) 8_565
F4 C29 1.369(14) 8_565
F4 C29 1.659(14) .
C1 C2 1.544(12) .
C1 H1A 0.9900 .
C1 H1B 0.9900 .
C2 H2A 0.9900 .
C2 H2B 0.9900 .
C3 H3A 0.9800 .
C3 H3B 0.9800 .
C3 H3C 0.9800 .
C4 H4A 0.9800 .
C4 H4B 0.9800 .
C4 H4C 0.9800 .
C5 H5A 0.9800 .
C5 H5B 0.9800 .
C5 H5C 0.9800 .
C6 H6A 0.9800 .
C6 H6B 0.9800 .
C6 H6C 0.9800 .
C7 C12 1.402(10) .
C7 C8 1.405(9) .
C8 C9 1.402(11) .
C8 H8 0.9500 .
C9 C10 1.363(13) .
C9 H9 0.9500 .
C10 C11 1.352(13) .
C11 C12 1.399(10) .
C11 H11 0.9500 .
C12 H12 0.9500 .
C13 C14 1.386(9) .
C13 C18 1.398(10) .
C14 C15 1.390(10) .
C14 H14 0.9500 .
C15 C16 1.355(12) .
C15 H15 0.9500 .
C16 C17 1.356(14) .
C17 C18 1.397(12) .
C17 H17 0.9500 .
C18 H18 0.9500 .
C19 C19 0.70(3) 8_565
C19 H19A 0.9900 .
C19 H19B 0.9900 .
C19' C19' 0.81(3) 8_565
C19' H19C 0.9900 .
C19' H19D 0.9900 .
C20 H20A 0.9800 .
C20 H20B 0.9800 .
C20 H20C 0.9800 .
C20' H20D 0.9800 .
C20' H20E 0.9800 .
C20' H20F 0.9800 .
C21 H21A 0.9800 .
C21 H21B 0.9800 .
C21 H21C 0.9800 .
C21' H21D 0.9800 .
C21' H21E 0.9800 .
C21' H21F 0.9800 .
C22 C23' 1.311(13) 8_565
C22 C23' 1.311(13) .
C22 C23 1.483(14) .
C22 C23 1.483(14) 8_565
C23 C24 1.398(19) .
C23 H23 0.9501 .
C24 C25 1.438(15) .
C24 H24 0.9501 .
C23' C24' 1.416(18) .
C23' C23' 1.68(3) 8_565
C23' H23' 0.9509 .
C24' C25 1.310(15) .
C24' C24' 1.76(3) 8_565
C24' H24' 0.9503 .
C25 C24' 1.310(15) 8_565
C25 C24 1.438(15) 8_565
C26 C27 1.277(16) 8_565
C26 C27 1.277(16) .
C26 C27' 1.578(15) 8_565
C26 C27' 1.578(15) .
C27 C27 0.89(3) 8_565
C27 C28 1.387(18) .
C27 C28 1.623(18) 8_565
C27 H27 0.9507 .
C28 C28 0.79(3) 8_565
C28 C29 1.105(18) 8_565
C28 C29 1.382(18) .
C28 C27 1.623(18) 8_565
C28 H28 0.9511 .
C29 C29 0.87(2) 8_565
C29 C28 1.105(18) 8_565
C29 F4 1.369(14) 8_565
C27' C28' 1.390(19) .
C27' H27' 0.9497 .
C28' H28' 0.9504 .
